data_7021419
loop_
_publ_author_name
'Pad\<elkov\'a, Zde\<nka'
'Svec, Petr'
'Pejchal, Vladim\'ir'
'R\%u\<zi\<cka, Ale\<s'

_publ_section_title
;
 Activation of E-Cl bonds (E = C, Si, Ge and Sn) by a C,N-chelated
 stannylene.
;
_journal_issue 21
_journal_name_full 'Dalton transactions (Cambridge, England : 2003)'
_journal_page_first 7660
_journal_page_last 7671
_journal_paper_doi 10.1039/c3dt50278c
_journal_volume 42
_journal_year 2013
_chemical_formula_moiety 'C36 H39 Cl N2 O Si Sn'
_chemical_formula_sum 'C36 H39 Cl N2 O Si Sn'
_chemical_formula_weight 697.92
_chemical_name_systematic
;
?
;
_space_group_IT_number 1
_symmetry_cell_setting triclinic
_symmetry_space_group_name_Hall 'P 1'
_symmetry_space_group_name_H-M 'P 1'
_atom_sites_solution_hydrogens geom
_atom_sites_solution_primary direct
_atom_sites_solution_secondary difmap
_audit_creation_method SHELXL-97
_cell_angle_alpha 66.266(5)
_cell_angle_beta 79.640(5)
_cell_angle_gamma 63.335(4)
_cell_formula_units_Z 1
_cell_length_a 9.1550(6)
_cell_length_b 9.4191(5)
_cell_length_c 11.4639(9)
_cell_measurement_reflns_used 15578
_cell_measurement_temperature 150(1)
_cell_measurement_theta_max 27.5
_cell_measurement_theta_min 1
_cell_volume 808.70(10)
_computing_cell_refinement 'COLLECT and DENZO'
_computing_data_collection 'COLLECT (Hooft, 1998) and DENZO (Otwinowski & Minor, 1997)'
_computing_data_reduction 'COLLECT and DENZO'
_computing_molecular_graphics 'PLATON (Spek, 2003)'
_computing_publication_material 'SHELXL-97 (Sheldrick, 2008)'
_computing_structure_refinement 'SHELXL-97 (Sheldrick, 1997)'
_computing_structure_solution 'SIR92 (Altomare et al., 1994)'
_diffrn_ambient_temperature 150(1)
_diffrn_detector_area_resol_mean 9.091
_diffrn_measured_fraction_theta_full 0.998
_diffrn_measured_fraction_theta_max 0.998
_diffrn_measurement_device_type 'Bruker Nonius KappaCCD area detector'
_diffrn_measurement_method '\f and \w scans to fill the Ewald sphere'
_diffrn_radiation_monochromator graphite
_diffrn_radiation_source 'fine-focus sealed tube'
_diffrn_radiation_type MoK\a
_diffrn_radiation_wavelength 0.71073
_diffrn_reflns_av_R_equivalents 0.0580
_diffrn_reflns_av_sigmaI/netI 0.0482
_diffrn_reflns_limit_h_max 11
_diffrn_reflns_limit_h_min -11
_diffrn_reflns_limit_k_max 11
_diffrn_reflns_limit_k_min -12
_diffrn_reflns_limit_l_max 14
_diffrn_reflns_limit_l_min -14
_diffrn_reflns_number 15546
_diffrn_reflns_theta_full 27.49
_diffrn_reflns_theta_max 27.49
_diffrn_reflns_theta_min 1.94
_diffrn_standards_number 0
_exptl_absorpt_coefficient_mu 0.941
_exptl_absorpt_correction_T_max 0.924
_exptl_absorpt_correction_T_min 0.725
_exptl_absorpt_correction_type integration
_exptl_absorpt_process_details
;
Gaussian integration (Coppens, 1970)
;
_exptl_crystal_colour colourless
_exptl_crystal_density_diffrn 1.433
_exptl_crystal_density_method 'not measured'
_exptl_crystal_description plate
_exptl_crystal_F_000 358
_exptl_crystal_size_max 0.489
_exptl_crystal_size_mid 0.329
_exptl_crystal_size_min 0.094
_refine_diff_density_max 0.684
_refine_diff_density_min -0.713
_refine_diff_density_rms 0.074
_refine_ls_abs_structure_details 'Flack H D (1983), Acta Cryst. A39, 876-881'
_refine_ls_abs_structure_Flack -0.010(16)
_refine_ls_extinction_method none
_refine_ls_goodness_of_fit_ref 1.055
_refine_ls_hydrogen_treatment constr
_refine_ls_matrix_type full
_refine_ls_number_parameters 379
_refine_ls_number_reflns 6923
_refine_ls_number_restraints 3
_refine_ls_restrained_S_all 1.055
_refine_ls_R_factor_all 0.0337
_refine_ls_R_factor_gt 0.0329
_refine_ls_shift/su_max 0.000
_refine_ls_shift/su_mean 0.000
_refine_ls_structure_factor_coef Fsqd
_refine_ls_weighting_details 'calc w=1/[\s^2^(Fo^2^)+(0.0367P)^2^+0.6477P] where P=(Fo^2^+2Fc^2^)/3'
_refine_ls_weighting_scheme calc
_refine_ls_wR_factor_gt 0.0802
_refine_ls_wR_factor_ref 0.0810
_reflns_number_gt 6852
_reflns_number_total 6923
_reflns_threshold_expression >2sigma(I)
_cod_data_source_file c3dt50278c.txt
_cod_data_source_block shelxl3
_cod_original_cell_volume 808.70(9)
_cod_database_code 7021419

loop_
_symmetry_equiv_pos_as_xyz
'x, y, z'

loop_
_atom_site_label
_atom_site_type_symbol
_atom_site_fract_x
_atom_site_fract_y
_atom_site_fract_z
_atom_site_U_iso_or_equiv
_atom_site_adp_type
_atom_site_occupancy
_atom_site_symmetry_multiplicity
_atom_site_calc_flag
_atom_site_refinement_flags
Sn1 Sn 0.774000(4) 1.060000(4) 0.797000(4) 0.02497(7) Uani 1 1 d .
Si1 Si 0.83794(16) 0.89273(16) 1.12211(13) 0.0221(3) Uani 1 1 d .
N1 N 0.4862(6) 1.0639(6) 0.8248(4) 0.0398(11) Uani 1 1 d .
Cl1 Cl 1.02510(15) 1.08781(17) 0.79972(13) 0.0386(3) Uani 1 1 d .
C31 C 1.0322(4) 0.6945(5) 1.1729(4) 0.0273(7) Uani 1 1 d .
C1 C 0.6076(4) 1.3116(5) 0.7793(4) 0.0280(7) Uani 1 1 d .
O1 O 0.7797(3) 0.9291(3) 0.9846(3) 0.0266(5) Uani 1 1 d .
C20 C 1.0247(5) 1.0456(5) 1.1636(4) 0.0329(8) Uani 1 1 d .
H20 H 1.1083 0.9361 1.1889 0.039 Uiso 1 1 d R
C25 C 0.6733(4) 0.8592(5) 1.2394(3) 0.0252(7) Uani 1 1 d .
C24 C 0.7541(5) 1.2368(5) 1.0894(4) 0.0305(8) Uani 1 1 d .
H24 H 0.6530 1.2580 1.0641 0.037 Uiso 1 1 d R
C19 C 0.8760(4) 1.0713(5) 1.1264(3) 0.0255(7) Uani 1 1 d .
C21 C 1.0510(7) 1.1803(7) 1.1631(5) 0.0402(12) Uani 1 1 d .
H21 H 1.1519 1.1594 1.1887 0.048 Uiso 1 1 d R
C27 C 0.4802(6) 0.7297(6) 1.3176(5) 0.0424(10) Uani 1 1 d .
H27 H 0.4392 0.6569 1.3150 0.051 Uiso 1 1 d R
C2 C 0.4488(5) 1.3398(5) 0.8250(4) 0.0329(8) Uani 1 1 d .
C10 C 0.8717(5) 0.8524(5) 0.7326(4) 0.0290(8) Uani 1 1 d .
C5 C 0.5384(6) 1.6114(6) 0.7234(5) 0.0426(10) Uani 1 1 d .
H5 H 0.5685 1.7023 0.6892 0.051 Uiso 1 1 d R
C4 C 0.3823(6) 1.6373(6) 0.7681(5) 0.0431(10) Uani 1 1 d .
H4 H 0.3071 1.7459 0.7640 0.052 Uiso 1 1 d R
C36 C 1.0637(5) 0.5860(5) 1.2995(4) 0.0321(8) Uani 1 1 d .
H36 H 0.9830 0.6079 1.3601 0.039 Uiso 1 1 d R
C7 C 0.4025(5) 1.1897(6) 0.8876(4) 0.0361(9) Uani 1 1 d .
H7A H 0.2853 1.2304 0.8810 0.043 Uiso 1 1 d R
H7B H 0.4313 1.1357 0.9772 0.043 Uiso 1 1 d R
C32 C 1.1560(5) 0.6572(6) 1.0842(4) 0.0375(9) Uani 1 1 d .
H32 H 1.1381 0.7272 0.9986 0.045 Uiso 1 1 d R
C14 C 0.9366(5) 0.5572(5) 0.7743(4) 0.0336(8) Uani 1 1 d .
H14 H 0.9352 0.4533 0.8288 0.040 Uiso 1 1 d R
C12 C 1.0039(6) 0.7300(6) 0.5738(5) 0.0418(10) Uani 1 1 d .
H12 H 1.0479 0.7416 0.4925 0.050 Uiso 1 1 d R
C22 C 0.9283(6) 1.3429(6) 1.1257(4) 0.0392(9) Uani 1 1 d .
H22 H 0.9459 1.4332 1.1248 0.047 Uiso 1 1 d R
C26 C 0.6071(5) 0.7518(5) 1.2385(4) 0.0361(9) Uani 1 1 d .
H26 H 0.6505 0.6932 1.1828 0.043 Uiso 1 1 d R
C13 C 1.0003(5) 0.5753(6) 0.6538(5) 0.0405(10) Uani 1 1 d .
H13 H 1.0411 0.4843 0.6261 0.049 Uiso 1 1 d R
C35 C 1.2125(6) 0.4466(6) 1.3376(5) 0.0465(11) Uani 1 1 d .
H35 H 1.2303 0.3759 1.4230 0.056 Uiso 1 1 d R
C30 C 0.6055(6) 0.9427(6) 1.3245(4) 0.0407(10) Uani 1 1 d .
H30 H 0.6475 1.0143 1.3282 0.049 Uiso 1 1 d R
C11 C 0.9423(5) 0.8684(6) 0.6132(4) 0.0358(9) Uani 1 1 d .
C9 C 0.4150(6) 1.1272(7) 0.6983(5) 0.0473(11) Uani 1 1 d .
H9A H 0.3039 1.1399 0.7088 0.057 Uiso 1 1 d R
H9B H 0.4174 1.2358 0.6477 0.057 Uiso 1 1 d R
H9C H 0.4765 1.0478 0.6564 0.057 Uiso 1 1 d R
C15 C 0.8727(6) 0.6940(6) 0.8151(5) 0.0308(10) Uani 1 1 d .
H15 H 0.8309 0.6808 0.8971 0.037 Uiso 1 1 d R
C6 C 0.6518(6) 1.4491(6) 0.7296(5) 0.0315(10) Uani 1 1 d .
H6 H 0.7578 1.4318 0.7005 0.038 Uiso 1 1 d R
C33 C 1.3051(5) 0.5166(7) 1.1223(5) 0.0473(11) Uani 1 1 d .
H33 H 1.3855 0.4926 1.0620 0.057 Uiso 1 1 d R
C8 C 0.4723(6) 0.9043(6) 0.9051(5) 0.0451(10) Uani 1 1 d .
H8A H 0.5343 0.8190 0.8683 0.054 Uiso 1 1 d R
H8B H 0.5138 0.8661 0.9886 0.054 Uiso 1 1 d R
H8C H 0.3596 0.9232 0.9111 0.054 Uiso 1 1 d R
C28 C 0.4140(6) 0.8154(7) 1.4002(5) 0.0475(11) Uani 1 1 d .
H28 H 0.3268 0.8022 1.4522 0.057 Uiso 1 1 d R
N2 N 0.8237(5) 1.1823(5) 0.5419(3) 0.0357(7) Uani 1 1 d .
C16 C 0.9627(6) 1.0298(6) 0.5316(4) 0.0379(9) Uani 1 1 d .
H16A H 0.9746 1.0390 0.4433 0.045 Uiso 1 1 d R
H16B H 1.0618 1.0235 0.5565 0.045 Uiso 1 1 d R
C23 C 0.7794(6) 1.3711(5) 1.0896(4) 0.0375(9) Uani 1 1 d .
H23 H 0.6955 1.4805 1.0651 0.045 Uiso 1 1 d R
C18 C 0.8681(7) 1.3284(6) 0.4864(4) 0.0454(11) Uani 1 1 d .
H18A H 0.9057 1.3409 0.4006 0.054 Uiso 1 1 d R
H18B H 0.7740 1.4303 0.4863 0.054 Uiso 1 1 d R
H18C H 0.9533 1.3094 0.5364 0.054 Uiso 1 1 d R
C34 C 1.3343(6) 0.4126(6) 1.2480(5) 0.0475(11) Uani 1 1 d .
H34 H 1.4349 0.3201 1.2736 0.057 Uiso 1 1 d R
C29 C 0.4756(8) 0.9222(9) 1.4049(6) 0.0555(17) Uani 1 1 d .
H29 H 0.4328 0.9785 1.4621 0.067 Uiso 1 1 d R
C17 C 0.6861(10) 1.2199(11) 0.4680(7) 0.0550(19) Uani 1 1 d .
H17A H 0.6594 1.1232 0.4998 0.066 Uiso 1 1 d R
H17B H 0.5935 1.3171 0.4778 0.066 Uiso 1 1 d R
H17C H 0.7144 1.2443 0.3795 0.066 Uiso 1 1 d R
C3 C 0.3372(5) 1.5022(6) 0.8182(5) 0.0403(10) Uani 1 1 d .
H3 H 0.2313 1.5199 0.8478 0.048 Uiso 1 1 d R

loop_
_atom_site_aniso_label
_atom_site_aniso_U_11
_atom_site_aniso_U_22
_atom_site_aniso_U_33
_atom_site_aniso_U_23
_atom_site_aniso_U_13
_atom_site_aniso_U_12
Sn1 0.02967(11) 0.02519(11) 0.02102(10) -0.01050(8) 0.00081(7) -0.01077(8)
Si1 0.0254(6) 0.0197(6) 0.0207(6) -0.0097(5) 0.0016(4) -0.0075(4)
N1 0.052(3) 0.038(2) 0.036(2) -0.0117(18) -0.0055(19) -0.025(2)
Cl1 0.0379(6) 0.0418(7) 0.0381(7) -0.0149(5) -0.0019(5) -0.0172(5)
C31 0.0292(17) 0.0277(19) 0.0301(19) -0.0165(15) 0.0002(14) -0.0109(15)
C1 0.0285(18) 0.0283(19) 0.0236(18) -0.0107(14) -0.0026(13) -0.0068(14)
O1 0.0355(14) 0.0269(13) 0.0182(13) -0.0082(10) -0.0013(10) -0.0133(11)
C20 0.039(2) 0.032(2) 0.032(2) -0.0145(16) 0.0003(15) -0.0153(17)
C25 0.0280(17) 0.0245(18) 0.0181(16) -0.0065(13) 0.0018(12) -0.0086(14)
C24 0.037(2) 0.0254(19) 0.031(2) -0.0128(15) 0.0015(15) -0.0130(16)
C19 0.0342(18) 0.0244(18) 0.0189(16) -0.0096(13) 0.0058(13) -0.0137(15)
C21 0.049(3) 0.048(3) 0.035(3) -0.014(2) 0.0003(19) -0.029(2)
C27 0.041(2) 0.041(2) 0.047(3) -0.0102(19) -0.0038(19) -0.0227(19)
C2 0.035(2) 0.035(2) 0.033(2) -0.0193(17) -0.0009(15) -0.0127(17)
C10 0.0350(19) 0.029(2) 0.0272(19) -0.0151(15) 0.0058(15) -0.0147(16)
C5 0.052(3) 0.030(2) 0.047(3) -0.0138(19) -0.008(2) -0.0153(19)
C4 0.042(2) 0.031(2) 0.055(3) -0.024(2) -0.0117(19) -0.0035(18)
C36 0.0337(19) 0.030(2) 0.0301(19) -0.0110(15) 0.0001(15) -0.0117(16)
C7 0.0280(19) 0.042(2) 0.041(2) -0.0207(18) 0.0089(16) -0.0145(17)
C32 0.037(2) 0.035(2) 0.031(2) -0.0149(17) 0.0008(16) -0.0046(17)
C14 0.039(2) 0.024(2) 0.040(2) -0.0138(16) -0.0015(16) -0.0129(17)
C12 0.048(2) 0.050(3) 0.041(2) -0.032(2) 0.0168(19) -0.025(2)
C22 0.063(3) 0.038(2) 0.031(2) -0.0134(17) 0.0053(18) -0.034(2)
C26 0.044(2) 0.034(2) 0.035(2) -0.0146(17) 0.0006(17) -0.0183(18)
C13 0.040(2) 0.047(3) 0.053(3) -0.037(2) 0.0092(19) -0.0204(19)
C35 0.047(3) 0.040(3) 0.035(2) -0.0008(18) -0.0106(19) -0.011(2)
C30 0.052(3) 0.040(2) 0.040(2) -0.0254(19) 0.0187(19) -0.025(2)
C11 0.046(2) 0.041(2) 0.031(2) -0.0204(17) 0.0092(16) -0.0228(19)
C9 0.048(3) 0.059(3) 0.044(3) -0.020(2) -0.006(2) -0.028(2)
C15 0.034(2) 0.031(2) 0.026(2) -0.0119(19) 0.0014(17) -0.0123(18)
C6 0.034(2) 0.027(2) 0.034(3) -0.0120(19) -0.0047(18) -0.0108(17)
C33 0.033(2) 0.050(3) 0.044(3) -0.024(2) 0.0001(18) 0.0018(19)
C8 0.048(3) 0.048(3) 0.047(3) -0.017(2) -0.002(2) -0.026(2)
C28 0.040(2) 0.052(3) 0.041(3) -0.009(2) 0.0134(19) -0.023(2)
N2 0.050(2) 0.039(2) 0.0236(17) -0.0103(14) 0.0035(15) -0.0256(17)
C16 0.048(2) 0.047(3) 0.027(2) -0.0195(18) 0.0126(17) -0.027(2)
C23 0.052(2) 0.023(2) 0.035(2) -0.0122(16) 0.0019(17) -0.0127(17)
C18 0.067(3) 0.039(3) 0.031(2) -0.0101(18) 0.005(2) -0.027(2)
C34 0.037(2) 0.036(2) 0.055(3) -0.017(2) -0.006(2) -0.0017(18)
C29 0.060(4) 0.062(4) 0.051(4) -0.033(3) 0.032(3) -0.033(3)
C17 0.065(4) 0.074(5) 0.029(3) -0.013(3) -0.005(3) -0.036(3)
C3 0.0303(19) 0.045(3) 0.051(3) -0.031(2) -0.0034(17) -0.0079(17)

loop_
_atom_type_symbol
_atom_type_description
_atom_type_scat_dispersion_real
_atom_type_scat_dispersion_imag
_atom_type_scat_source
C C 0.0033 0.0016 'International Tables Vol C Tables 4.2.6.8 and 6.1.1.4'
H H 0.0000 0.0000 'International Tables Vol C Tables 4.2.6.8 and 6.1.1.4'
O O 0.0106 0.0060 'International Tables Vol C Tables 4.2.6.8 and 6.1.1.4'
N N 0.0061 0.0033 'International Tables Vol C Tables 4.2.6.8 and 6.1.1.4'
Sn Sn -0.6537 1.4246 'International Tables Vol C Tables 4.2.6.8 and 6.1.1.4'
Si Si 0.0817 0.0704 'International Tables Vol C Tables 4.2.6.8 and 6.1.1.4'
Cl Cl 0.1484 0.1585 'International Tables Vol C Tables 4.2.6.8 and 6.1.1.4'

loop_
_exptl_crystal_face_index_h
_exptl_crystal_face_index_k
_exptl_crystal_face_index_l
_exptl_crystal_face_perp_dist
1 0 0 0.044
-1 0 0 0.047
0 0 1 0.102
0 -1 -1 0.052
0 0 -1 0.198
1 1 1 0.109

loop_
_geom_angle_atom_site_label_1
_geom_angle_atom_site_label_2
_geom_angle_atom_site_label_3
_geom_angle
O1 Sn1 C1 103.40(13)
O1 Sn1 C10 98.90(13)
C1 Sn1 C10 151.13(15)
O1 Sn1 Cl1 93.56(8)
C1 Sn1 Cl1 97.88(11)
C10 Sn1 Cl1 98.81(11)
O1 Sn1 N1 80.85(13)
C1 Sn1 N1 73.84(15)
C10 Sn1 N1 92.08(14)
Cl1 Sn1 N1 168.44(9)
O1 Si1 C31 111.01(16)
O1 Si1 C25 107.21(17)
C31 Si1 C25 108.37(17)
O1 Si1 C19 113.33(16)
C31 Si1 C19 107.00(17)
C25 Si1 C19 109.84(16)
C8 N1 C9 109.4(4)
C8 N1 C7 109.3(4)
C9 N1 C7 111.3(4)
C8 N1 Sn1 117.2(3)
C9 N1 Sn1 109.4(3)
C7 N1 Sn1 99.9(3)
C36 C31 C32 117.6(4)
C36 C31 Si1 121.9(3)
C32 C31 Si1 120.4(3)
C2 C1 C6 118.8(4)
C2 C1 Sn1 118.3(3)
C6 C1 Sn1 122.9(3)
Si1 O1 Sn1 146.36(17)
C19 C20 C21 121.3(4)
C19 C20 H20 119.1
C21 C20 H20 119.6
C30 C25 C26 116.6(4)
C30 C25 Si1 123.6(3)
C26 C25 Si1 119.6(3)
C23 C24 C19 121.6(4)
C23 C24 H24 119.1
C19 C24 H24 119.3
C20 C19 C24 117.3(3)
C20 C19 Si1 122.4(3)
C24 C19 Si1 120.3(3)
C22 C21 C20 120.1(5)
C22 C21 H21 120.4
C20 C21 H21 119.5
C28 C27 C26 120.2(4)
C28 C27 H27 119.9
C26 C27 H27 120.0
C3 C2 C1 120.1(4)
C3 C2 C7 120.6(4)
C1 C2 C7 119.3(4)
C11 C10 C15 119.5(4)
C11 C10 Sn1 120.9(3)
C15 C10 Sn1 119.5(3)
C4 C5 C6 120.0(4)
C4 C5 H5 120.1
C6 C5 H5 119.9
C5 C4 C3 120.1(4)
C5 C4 H4 119.7
C3 C4 H4 120.2
C35 C36 C31 121.5(4)
C35 C36 H36 119.4
C31 C36 H36 119.1
N1 C7 C2 110.8(3)
N1 C7 H7A 109.0
C2 C7 H7A 109.3
N1 C7 H7B 109.8
C2 C7 H7B 109.8
H7A C7 H7B 108.1
C33 C32 C31 120.9(4)
C33 C32 H32 119.6
C31 C32 H32 119.5
C13 C14 C15 120.4(4)
C13 C14 H14 120.0
C15 C14 H14 119.7
C13 C12 C11 121.0(4)
C13 C12 H12 119.4
C11 C12 H12 119.5
C23 C22 C21 119.6(4)
C23 C22 H22 120.2
C21 C22 H22 120.3
C27 C26 C25 122.1(4)
C27 C26 H26 119.1
C25 C26 H26 118.8
C14 C13 C12 119.6(4)
C14 C13 H13 120.3
C12 C13 H13 120.1
C36 C35 C34 120.0(4)
C36 C35 H35 119.8
C34 C35 H35 120.3
C25 C30 C29 121.8(4)
C25 C30 H30 118.8
C29 C30 H30 119.4
C10 C11 C12 119.3(4)
C10 C11 C16 119.8(3)
C12 C11 C16 120.8(4)
N1 C9 H9A 109.1
N1 C9 H9B 109.4
H9A C9 H9B 109.5
N1 C9 H9C 110.0
H9A C9 H9C 109.5
H9B C9 H9C 109.5
C14 C15 C10 120.1(4)
C14 C15 H15 120.1
C10 C15 H15 119.9
C5 C6 C1 120.5(4)
C5 C6 H6 119.7
C1 C6 H6 119.8
C34 C33 C32 120.6(4)
C34 C33 H33 119.6
C32 C33 H33 119.8
N1 C8 H8A 109.6
N1 C8 H8B 109.4
H8A C8 H8B 109.5
N1 C8 H8C 109.4
H8A C8 H8C 109.5
H8B C8 H8C 109.5
C27 C28 C29 119.9(4)
C27 C28 H28 120.0
C29 C28 H28 120.2
C16 N2 C18 109.3(4)
C16 N2 C17 108.7(4)
C18 N2 C17 108.2(4)
N2 C16 C11 112.3(3)
N2 C16 H16A 108.9
C11 C16 H16A 109.1
N2 C16 H16B 109.4
C11 C16 H16B 109.2
H16A C16 H16B 107.9
C22 C23 C24 120.1(4)
C22 C23 H23 120.1
C24 C23 H23 119.8
N2 C18 H18A 109.7
N2 C18 H18B 109.3
H18A C18 H18B 109.5
N2 C18 H18C 109.5
H18A C18 H18C 109.5
H18B C18 H18C 109.5
C33 C34 C35 119.5(4)
C33 C34 H34 120.5
C35 C34 H34 120.0
C28 C29 C30 119.5(5)
C28 C29 H29 120.2
C30 C29 H29 120.3
N2 C17 H17A 109.4
N2 C17 H17B 108.7
H17A C17 H17B 109.5
N2 C17 H17C 110.4
H17A C17 H17C 109.5
H17B C17 H17C 109.5
C2 C3 C4 120.6(4)
C2 C3 H3 119.4
C4 C3 H3 120.1

loop_
_geom_bond_atom_site_label_1
_geom_bond_atom_site_label_2
_geom_bond_distance
Sn1 O1 1.999(3)
Sn1 C1 2.112(4)
Sn1 C10 2.127(4)
Sn1 Cl1 2.4345(13)
Sn1 N1 2.582(5)
Si1 O1 1.609(3)
Si1 C31 1.872(4)
Si1 C25 1.880(4)
Si1 C19 1.885(4)
N1 C8 1.462(6)
N1 C9 1.476(6)
N1 C7 1.477(6)
C31 C36 1.388(5)
C31 C32 1.400(5)
C1 C2 1.397(6)
C1 C6 1.400(6)
C20 C19 1.386(6)
C20 C21 1.392(6)
C20 H20 0.9300
C25 C30 1.386(5)
C25 C26 1.397(5)
C24 C23 1.386(6)
C24 C19 1.390(6)
C24 H24 0.9301
C21 C22 1.375(8)
C21 H21 0.9301
C27 C28 1.373(7)
C27 C26 1.380(6)
C27 H27 0.9300
C2 C3 1.385(6)
C2 C7 1.518(6)
C10 C11 1.385(5)
C10 C15 1.406(6)
C5 C4 1.374(7)
C5 C6 1.391(7)
C5 H5 0.9300
C4 C3 1.384(7)
C4 H4 0.9300
C36 C35 1.384(6)
C36 H36 0.9300
C7 H7A 0.9700
C7 H7B 0.9700
C32 C33 1.390(6)
C32 H32 0.9300
C14 C13 1.374(6)
C14 C15 1.389(6)
C14 H14 0.9300
C12 C13 1.386(7)
C12 C11 1.395(6)
C12 H12 0.9299
C22 C23 1.374(7)
C22 H22 0.9300
C26 H26 0.9300
C13 H13 0.9299
C35 C34 1.391(7)
C35 H35 0.9300
C30 C29 1.404(7)
C30 H30 0.9300
C11 C16 1.506(6)
C9 H9A 0.9600
C9 H9B 0.9600
C9 H9C 0.9600
C15 H15 0.9300
C6 H6 0.9300
C33 C34 1.369(7)
C33 H33 0.9300
C8 H8A 0.9601
C8 H8B 0.9600
C8 H8C 0.9600
C28 C29 1.377(8)
C28 H28 0.9300
N2 C16 1.463(6)
N2 C18 1.472(6)
N2 C17 1.473(8)
C16 H16A 0.9700
C16 H16B 0.9700
C23 H23 0.9300
C18 H18A 0.9601
C18 H18B 0.9600
C18 H18C 0.9600
C34 H34 0.9300
C29 H29 0.9300
C17 H17A 0.9600
C17 H17B 0.9600
C17 H17C 0.9600
C3 H3 0.9300
